data_9007297
loop_
_publ_author_name
'Schofield, P. F.'
'Knight, K. S.'
'van der Houwen, J. A. M.'
'Valsami-Jones E'

_publ_section_title
;
 The role of hydrogen bonding in the thermal expansion and dehydration
 of brushite, di-calcium phosphate dihydrate
 Sample: T = 100 K
;
_journal_name_full 'Physics and Chemistry of Minerals'
_journal_page_first 606
_journal_page_last 624
_journal_paper_doi 10.1007/s00269-004-0419-6
_journal_volume 31
_journal_year 2004
_chemical_formula_sum 'Ca D5 O6 P'
_chemical_name_mineral 'Brushite (deuterated)'
_space_group_IT_number 9
_symmetry_space_group_name_Hall 'I -2ya'
_symmetry_space_group_name_H-M 'I 1 a 1'
_cell_angle_alpha 90
_cell_angle_beta 116.419
_cell_angle_gamma 90
_cell_formula_units_Z 4
_cell_length_a 5.8007
_cell_length_b 15.1267
_cell_length_c 6.1887
_cell_volume 486.318
_diffrn_ambient_temperature 100
_exptl_crystal_density_diffrn 2.419
_cod_original_cell_volume 486.319
_cod_original_formula_sum 'Ca P O6 D5'
_cod_database_code 9007297

loop_
_symmetry_equiv_pos_as_xyz
x,y,z
1/2+x,1/2+y,1/2+z
1/2+x,-y,z
+x,1/2-y,1/2+z

loop_
_atom_site_label
_atom_site_fract_x
_atom_site_fract_y
_atom_site_fract_z
_atom_site_U_iso_or_equiv
_atom_site_type_symbol
_atom_site_attached_hydrogens
Ca 0.50000 0.32760 0.25000 0.00490 Ca 0
P -0.00980 0.32250 0.72840 0.00060 P 0
OD1 -0.00980 0.36790 -0.03570 0.00520 O 0
O2 0.25540 0.28190 0.82140 0.00350 O 0
O3 -0.06360 0.39330 0.54130 0.00450 O 0
O4 0.77890 0.25310 0.63470 0.00230 O 0
OD2O1 0.36680 0.42560 0.48540 0.00480 O 0
OD2O2 0.52610 0.44610 0.01380 0.01160 O 0
D1 -0.09770 0.33020 0.03440 0.01800 D 0
D2 0.38450 0.48940 0.49120 0.01530 D 0
D3 0.20620 0.41190 0.48560 0.01710 D 0
D4 0.51250 0.51040 0.01680 0.02470 D 0
D5 0.50090 0.43300 0.85510 0.02870 D 0

loop_
_cod_changelog_entry_id
_cod_changelog_entry_author
_cod_changelog_entry_date
_cod_changelog_entry_text
1
;cod-tools version 3.8.0
Id: cif_guess_AMCSD_atom_types 9581 2023-05-17 12:35:41Z saulius
;
2023-05-23T09:13:54+03:00
;Derived atom types and hydrogen counts
from atom names that follow the AMCSD naming convention
(Wat == water, O-H == hydroxyl).
;

_database_code_amcsd 0008890
